data_4318786
loop_
_publ_author_name
'Hiroki Oshio'
'Masashi Yamamoto'
'Tasuku Ito'

_publ_section_title
;
 Cyanide-Bridged Molecular Squares with Ferromagnetically Coupled d\p,
 d\s, and p\p Spin System
;
_journal_name_full 'Inorganic Chemistry'
_journal_page_first 5817
_journal_page_last 5820
_journal_paper_doi 10.1021/ic0256112
_journal_volume 41
_journal_year 2002
_chemical_formula_sum 'C80 H96 Cl6 Cu2 Fe2 N18 O34'
_chemical_formula_weight 2305.23
_chemical_name_systematic
; 
 ? 
;
_space_group_IT_number 2
_symmetry_cell_setting triclinic
_symmetry_space_group_name_Hall '-P 1'
_symmetry_space_group_name_H-M 'P -1'
_atom_sites_solution_hydrogens geom
_atom_sites_solution_primary direct
_atom_sites_solution_secondary difmap
_audit_creation_method SHELXL-97
_cell_angle_alpha 69.3510(10)
_cell_angle_beta 70.7150(10)
_cell_angle_gamma 66.2150(10)
_cell_formula_units_Z 1
_cell_length_a 13.3088(4)
_cell_length_b 14.5290(4)
_cell_length_c 17.1359(5)
_cell_measurement_temperature 233.15
_cell_volume 2767.99(14)
_computing_cell_refinement 'Bruker SMART'
_computing_data_collection 'Bruker SMART'
_computing_data_reduction 'Bruker SHELXTL'
_computing_molecular_graphics 'Bruker SHELXTL'
_computing_publication_material 'Bruker SHELXTL'
_computing_structure_refinement 'SHELXL-97 (Sheldrick, 1997)'
_computing_structure_solution 'SHELXS-97 (Sheldrick, 1990)'
_diffrn_ambient_temperature 293(2)
_diffrn_measured_fraction_theta_full 0.995
_diffrn_measured_fraction_theta_max 0.995
_diffrn_measurement_device_type 'CCD area detector'
_diffrn_measurement_method 'phi and omega scans'
_diffrn_radiation_monochromator graphite
_diffrn_radiation_source 'fine-focus sealed tube'
_diffrn_radiation_type MoK\a
_diffrn_radiation_wavelength 0.71073
_diffrn_reflns_av_R_equivalents 0.0549
_diffrn_reflns_av_sigmaI/netI 0.0544
_diffrn_reflns_limit_h_max 13
_diffrn_reflns_limit_h_min -13
_diffrn_reflns_limit_k_max 14
_diffrn_reflns_limit_k_min -14
_diffrn_reflns_limit_l_max 17
_diffrn_reflns_limit_l_min -17
_diffrn_reflns_number 17864
_diffrn_reflns_theta_full 21.53
_diffrn_reflns_theta_max 21.53
_diffrn_reflns_theta_min 1.58
_exptl_absorpt_coefficient_mu 0.861
_exptl_absorpt_correction_T_max 1.000
_exptl_absorpt_correction_T_min 0.967
_exptl_absorpt_correction_type empirical
_exptl_absorpt_process_details SADABS
_exptl_crystal_colour 'bright red'
_exptl_crystal_density_diffrn 1.383
_exptl_crystal_density_method 'not measured'
_exptl_crystal_description tablet
_exptl_crystal_F_000 1186
_exptl_crystal_size_max 0.2
_exptl_crystal_size_mid 0.1
_exptl_crystal_size_min 0.06
_refine_diff_density_max 1.077
_refine_diff_density_min -0.415
_refine_diff_density_rms 0.134
_refine_ls_extinction_method none
_refine_ls_goodness_of_fit_ref 1.098
_refine_ls_hydrogen_treatment mixed
_refine_ls_matrix_type full
_refine_ls_number_parameters 693
_refine_ls_number_reflns 6347
_refine_ls_number_restraints 34
_refine_ls_restrained_S_all 1.127
_refine_ls_R_factor_all 0.1328
_refine_ls_R_factor_gt 0.0952
_refine_ls_shift/su_max 0.550
_refine_ls_shift/su_mean 0.012
_refine_ls_structure_factor_coef Fsqd
_refine_ls_weighting_details 'calc w=1/[\s^2^(Fo^2^)+(0.2000P)^2^+0.0000P] where P=(Fo^2^+2Fc^2^)/3'
_refine_ls_weighting_scheme calc
_refine_ls_wR_factor_gt 0.2597
_refine_ls_wR_factor_ref 0.2948
_reflns_number_gt 4100
_reflns_number_total 6347
_reflns_threshold_expression >2sigma(I)
_cod_data_source_file ic0256112_s1_2.cif
_cod_data_source_block '[FeIII2CuII2(_-CN)4(dmbpy)4(impy)2](ClO4)6_4CH3OH_4H2O'
_cod_depositor_comments
;
The following automatic conversions were performed:

'_cell_measurement_temperature' value '-40' was changed to '233.15' -
it was converted from degrees Celsius(C) to Kelvins(K).

Automatic conversion script
Id: cif_fix_values 1569 2011-02-09 13:29:24Z adriana 

The following automatic conversions were performed:

'_symmetry_cell_setting' value 'Triclinic' changed to 'triclinic'
according to the built-in table from CIF Core dictionary named
'cif_core.dic' version 2.4.1 from 2010-06-29.

Automatic conversion script
Id: cif_fix_values 1646 2011-03-28 12:23:43Z adriana 
;
_cod_database_code 4318786

loop_
_symmetry_equiv_pos_as_xyz
'x, y, z'
'-x, -y, -z'

loop_
_atom_site_label
_atom_site_type_symbol
_atom_site_fract_x
_atom_site_fract_y
_atom_site_fract_z
_atom_site_U_iso_or_equiv
_atom_site_adp_type
_atom_site_occupancy
_atom_site_symmetry_multiplicity
_atom_site_calc_flag
_atom_site_refinement_flags
_atom_site_disorder_assembly
_atom_site_disorder_group
Fe Fe 1.04241(10) 1.03582(10) 0.77945(7) 0.0549(5) Uani 1 1 d . . .
Cu Cu 0.82068(11) 0.85092(11) 1.03974(7) 0.0839(6) Uani 1 1 d . . .
O1 O 0.5351(8) 0.6586(8) 1.1524(6) 0.130(3) Uani 1 1 d . . .
N1 N 0.9173(8) 0.9139(8) 0.9391(6) 0.087(3) Uani 1 1 d . . .
N2 N 0.8644(7) 0.9041(7) 1.1105(5) 0.082(3) Uani 1 1 d . . .
N3 N 1.1183(6) 1.1198(6) 0.6772(4) 0.0558(18) Uani 1 1 d . . .
N4 N 0.9233(6) 1.1705(7) 0.7766(5) 0.070(2) Uani 1 1 d . . .
N5 N 0.9869(6) 0.9988(5) 0.7051(4) 0.0507(16) Uani 1 1 d . . .
N6 N 1.1575(6) 0.8995(6) 0.7742(5) 0.071(2) Uani 1 1 d . . .
N7 N 0.7815(8) 0.7857(7) 0.9717(6) 0.089(3) Uani 1 1 d . . .
N8 N 0.7035(6) 0.7947(6) 1.1310(5) 0.074(2) Uani 1 1 d . . .
N9 N 0.5838(8) 0.7107(7) 1.1631(6) 0.094(3) Uani 1 1 d . . .
C1 C 0.9633(9) 0.9604(8) 0.8806(6) 0.071(3) Uani 1 1 d . . .
C2 C 1.1005(8) 1.0712(8) 0.8515(5) 0.069(3) Uani 1 1 d . . .
C3 C 1.2244(7) 1.0837(7) 0.6292(5) 0.059(2) Uani 1 1 d . . .
H3 H 1.2658 1.0135 0.6440 0.070 Uiso 1 1 calc R . .
C4 C 1.2694(8) 1.1473(9) 0.5615(5) 0.069(3) Uani 1 1 d . . .
H4 H 1.3414 1.1204 0.5302 0.083 Uiso 1 1 calc R . .
C5 C 1.2105(9) 1.2529(8) 0.5373(6) 0.072(3) Uani 1 1 d . . .
C6 C 1.1023(8) 1.2869(8) 0.5864(6) 0.070(2) Uani 1 1 d . . .
H6 H 1.0584 1.3564 0.5722 0.084 Uiso 1 1 calc R . .
C7 C 1.0609(7) 1.2198(8) 0.6541(6) 0.058(2) Uani 1 1 d . . .
C8 C 0.9468(8) 1.2500(9) 0.7129(6) 0.072(3) Uani 1 1 d . . .
C9 C 0.8741(9) 1.3482(9) 0.7040(7) 0.087(3) Uani 1 1 d . . .
H9 H 0.8931 1.4015 0.6591 0.104 Uiso 1 1 calc R . .
C10 C 0.7714(10) 1.3698(11) 0.7616(10) 0.104(4) Uani 1 1 d . . .
C11 C 0.7479(9) 1.2901(12) 0.8249(8) 0.095(3) Uani 1 1 d . . .
H11 H 0.6792 1.3021 0.8640 0.113 Uiso 1 1 calc R . .
C12 C 0.8222(9) 1.1928(10) 0.8327(7) 0.088(3) Uani 1 1 d . . .
H12 H 0.8038 1.1394 0.8779 0.106 Uiso 1 1 calc R . .
C13 C 1.2597(11) 1.3254(10) 0.4612(7) 0.118(4) Uani 1 1 d . . .
H13A H 1.2207 1.3957 0.4659 0.176 Uiso 1 1 calc R . .
H13B H 1.2518 1.3189 0.4099 0.176 Uiso 1 1 calc R . .
H13C H 1.3380 1.3079 0.4593 0.176 Uiso 1 1 calc R . .
C14 C 0.6908(12) 1.4813(12) 0.7551(11) 0.165(7) Uani 1 1 d . . .
H14A H 0.6577 1.5038 0.7067 0.247 Uiso 1 1 calc R . .
H14B H 0.7315 1.5262 0.7482 0.247 Uiso 1 1 calc R . .
H14C H 0.6326 1.4839 0.8062 0.247 Uiso 1 1 calc R . .
C15 C 0.8966(7) 1.0533(7) 0.6722(6) 0.066(2) Uani 1 1 d . . .
H15 H 0.8527 1.1172 0.6843 0.079 Uiso 1 1 calc R . .
C16 C 0.8645(8) 1.0207(8) 0.6217(6) 0.078(3) Uani 1 1 d . . .
H16 H 0.7998 1.0620 0.6008 0.094 Uiso 1 1 calc R . .
C17 C 0.9265(9) 0.9275(9) 0.6011(6) 0.079(3) Uani 1 1 d . . .
C18 C 1.0205(9) 0.8677(8) 0.6358(6) 0.075(3) Uani 1 1 d . . .
H18 H 1.0638 0.8030 0.6250 0.090 Uiso 1 1 calc R . .
C19 C 1.0500(7) 0.9054(7) 0.6876(5) 0.060(2) Uani 1 1 d . . .
C20 C 1.1436(8) 0.8498(8) 0.7274(6) 0.075(3) Uani 1 1 d . . .
C21 C 1.2169(12) 0.7519(11) 0.7216(9) 0.118(4) Uani 1 1 d . . .
H21 H 1.2070 0.7182 0.6890 0.142 Uiso 1 1 calc R . .
C22 C 1.3054(12) 0.7025(12) 0.7638(12) 0.135(5) Uani 1 1 d . . .
C23 C 1.3158(11) 0.7548(13) 0.8081(10) 0.121(4) Uani 1 1 d . . .
H23 H 1.3752 0.7239 0.8359 0.145 Uiso 1 1 calc R . .
C24 C 1.2443(9) 0.8522(10) 0.8157(6) 0.084(3) Uani 1 1 d . . .
H24 H 1.2548 0.8854 0.8485 0.101 Uiso 1 1 calc R . .
C25 C 0.8931(11) 0.8898(11) 0.5454(8) 0.120(4) Uani 1 1 d . . .
H25A H 0.8557 0.8399 0.5805 0.180 Uiso 1 1 calc R . .
H25B H 0.9591 0.8578 0.5072 0.180 Uiso 1 1 calc R . .
H25C H 0.8432 0.9476 0.5129 0.180 Uiso 1 1 calc R . .
C26 C 1.3879(16) 0.5943(13) 0.7556(15) 0.211(9) Uani 1 1 d . . .
H26A H 1.3760 0.5765 0.7112 0.316 Uiso 1 1 calc R . .
H26B H 1.3755 0.5439 0.8088 0.316 Uiso 1 1 calc R . .
H26C H 1.4637 0.5948 0.7417 0.316 Uiso 1 1 calc R . .
C27 C 0.8301(15) 0.7793(14) 0.8882(8) 0.163(7) Uani 1 1 d . . .
H27 H 0.8842 0.8117 0.8577 0.195 Uiso 1 1 calc R . .
C28 C 0.8056(16) 0.7306(15) 0.8482(10) 0.163(7) Uani 1 1 d . . .
H28 H 0.8364 0.7334 0.7905 0.196 Uiso 1 1 calc R . .
C29 C 0.7290(13) 0.6733(13) 0.8982(10) 0.132(5) Uani 1 1 d . . .
H29 H 0.7139 0.6327 0.8747 0.159 Uiso 1 1 calc R . .
C30 C 0.6783(10) 0.6796(9) 0.9813(9) 0.099(4) Uani 1 1 d . . .
H30 H 0.6255 0.6463 1.0141 0.118 Uiso 1 1 calc R . .
C31 C 0.7081(8) 0.7371(8) 1.0149(7) 0.076(3) Uani 1 1 d . . .
C32 C 0.6648(8) 0.7465(8) 1.1036(7) 0.077(3) Uani 1 1 d . . .
C33 C 0.6524(10) 0.7925(10) 1.2208(7) 0.092(3) Uani 1 1 d . . .
C34 C 0.5545(10) 0.7464(12) 1.2387(8) 0.107(4) Uani 1 1 d . . .
C35 C 0.6104(13) 0.8989(11) 1.2336(9) 0.138(5) Uani 1 1 d . . .
H35A H 0.6720 0.9256 1.2158 0.207 Uiso 1 1 calc R . .
H35B H 0.5772 0.8963 1.2930 0.207 Uiso 1 1 calc R . .
H35C H 0.5550 0.9436 1.2004 0.207 Uiso 1 1 calc R . .
C36 C 0.7401(12) 0.7274(13) 1.2679(8) 0.131(5) Uani 1 1 d . . .
H36A H 0.7735 0.6608 1.2551 0.196 Uiso 1 1 calc R . .
H36B H 0.7082 0.7185 1.3281 0.196 Uiso 1 1 calc R . .
H36C H 0.7966 0.7599 1.2518 0.196 Uiso 1 1 calc R . .
C37 C 0.4382(12) 0.8285(18) 1.2408(16) 0.208(11) Uani 1 1 d . . .
H37A H 0.4054 0.8379 1.2976 0.312 Uiso 1 1 calc R . .
H37B H 0.3911 0.8062 1.2243 0.312 Uiso 1 1 calc R . .
H37C H 0.4449 0.8931 1.2018 0.312 Uiso 1 1 calc R . .
C38 C 0.5567(18) 0.6538(16) 1.3166(10) 0.184(9) Uani 1 1 d . . .
H38A H 0.4913 0.6341 1.3285 0.275 Uiso 1 1 calc R . .
H38B H 0.5567 0.6725 1.3650 0.275 Uiso 1 1 calc R . .
H38C H 0.6233 0.5964 1.3054 0.275 Uiso 1 1 calc R . .
C1S C 1.0770(15) 0.6763(16) 1.0644(15) 0.196(9) Uani 1 1 d . . .
H1S1 H 1.0931 0.7404 1.0368 0.293 Uiso 1 1 calc R . .
H1S2 H 1.1296 0.6240 1.0354 0.293 Uiso 1 1 calc R . .
H1S3 H 1.0835 0.6544 1.1228 0.293 Uiso 1 1 calc R . .
C2S C 0.889(3) 0.4581(18) 0.110(2) 0.275(16) Uani 1 1 d . . .
H2S1 H 0.8708 0.4024 0.1558 0.413 Uiso 1 1 calc R . .
H2S2 H 0.9654 0.4327 0.0789 0.413 Uiso 1 1 calc R . .
H2S3 H 0.8390 0.4848 0.0720 0.413 Uiso 1 1 calc R . .
Cl1 Cl 0.4009(3) 0.8456(5) 0.5123(3) 0.1415(15) Uani 1 1 d . . .
Cl2 Cl 0.9941(4) 0.4353(4) 0.3287(4) 0.1456(15) Uani 1 1 d . . .
Cl3 Cl 0.5000 0.5000 1.0000 0.184(4) Uani 1 2 d S . .
Cl4 Cl 0.6116(13) 1.0419(10) 0.9907(9) 0.233(8) Uani 0.50 1 d PD . .
O11 O 0.4244(12) 0.8744(15) 0.5703(13) 0.265(9) Uani 1 1 d . . .
O12 O 0.2906(9) 0.8742(12) 0.5348(8) 0.212(6) Uani 1 1 d . . .
O13 O 0.465(2) 0.753(2) 0.518(2) 0.367(17) Uani 1 1 d . . .
O14 O 0.431(2) 0.887(3) 0.4345(15) 0.374(17) Uani 1 1 d . . .
O21 O 0.9202(13) 0.4032(11) 0.3103(9) 0.207(6) Uani 1 1 d . . .
O22 O 1.009(2) 0.5199(17) 0.2614(14) 0.317(13) Uani 1 1 d . . .
O23 O 0.9695(14) 0.4568(12) 0.4047(9) 0.215(6) Uani 1 1 d . . .
O24 O 1.0957(19) 0.3618(19) 0.3275(15) 0.353(16) Uani 1 1 d . . .
O31 O 0.450(3) 0.605(3) 1.003(3) 0.224(15) Uani 0.50 1 d P . .
O32 O 0.460(7) 0.498(7) 0.9348(17) 0.421(11) Uani 0.50 1 d P . .
O33 O 0.635(3) 0.473(2) 0.984(4) 0.248(17) Uani 0.50 1 d P . .
O34 O 0.465(3) 0.427(4) 1.0742(16) 0.26(2) Uani 0.50 1 d P . .
O41 O 0.6910(13) 1.0069(12) 1.0115(12) 0.108(6) Uani 0.50 1 d PDU . .
O42 O 0.562(2) 0.9732(17) 0.990(3) 0.32(3) Uani 0.50 1 d PDU . .
O43 O 0.523(2) 1.088(3) 1.057(2) 0.65(6) Uani 0.50 1 d PDU . .
O44 O 0.589(3) 1.122(3) 0.921(2) 0.65(7) Uani 0.50 1 d PDU . .
O1S O 0.9706(8) 0.6905(7) 1.0618(6) 0.134(3) Uani 1 1 d . . .
H1S H 0.9642 0.6340 1.0691 0.160 Uiso 1 1 calc R . .
O2S O 0.8804(15) 0.5296(10) 0.1396(10) 0.198(5) Uani 1 1 d . . .
H2S H 0.9296 0.5093 0.1663 0.297 Uiso 1 1 calc R . .
O3S O 0.250(3) 0.651(3) 0.4671(17) 0.258(17) Uani 0.50 1 d P . .
O4S O 0.405(3) 0.152(3) 0.3007(18) 0.27(2) Uani 0.50 1 d P . .

loop_
_atom_site_aniso_label
_atom_site_aniso_U_11
_atom_site_aniso_U_22
_atom_site_aniso_U_33
_atom_site_aniso_U_23
_atom_site_aniso_U_13
_atom_site_aniso_U_12
Fe 0.0577(8) 0.0780(9) 0.0472(8) -0.0279(6) -0.0081(6) -0.0321(7)
Cu 0.1070(10) 0.1397(13) 0.0520(8) -0.0376(7) 0.0011(6) -0.0895(9)
O1 0.135(7) 0.174(8) 0.130(7) -0.070(6) -0.001(6) -0.093(7)
N1 0.113(7) 0.137(8) 0.058(5) -0.035(5) -0.005(5) -0.089(6)
N2 0.104(6) 0.141(7) 0.047(4) -0.030(5) -0.007(4) -0.086(6)
N3 0.053(4) 0.072(5) 0.055(4) -0.030(4) -0.012(4) -0.021(4)
N4 0.060(5) 0.101(6) 0.066(5) -0.039(5) -0.004(4) -0.035(5)
N5 0.054(4) 0.057(4) 0.053(4) -0.023(3) -0.016(3) -0.019(4)
N6 0.069(5) 0.085(6) 0.060(5) -0.013(4) -0.012(4) -0.030(4)
N7 0.106(6) 0.122(7) 0.083(6) -0.041(5) -0.014(5) -0.071(6)
N8 0.071(5) 0.097(6) 0.075(5) -0.041(5) -0.003(4) -0.041(5)
N9 0.099(6) 0.117(7) 0.120(8) -0.061(6) -0.013(6) -0.069(6)
C1 0.091(7) 0.105(8) 0.048(5) -0.033(5) -0.009(5) -0.054(6)
C2 0.069(6) 0.116(8) 0.044(5) -0.024(5) 0.002(4) -0.059(6)
C3 0.065(6) 0.069(6) 0.047(5) -0.015(5) -0.011(5) -0.030(5)
C4 0.081(6) 0.095(8) 0.041(5) -0.023(5) -0.001(5) -0.042(6)
C5 0.100(8) 0.077(7) 0.056(6) -0.008(5) -0.026(6) -0.049(6)
C6 0.074(7) 0.084(7) 0.060(6) -0.025(6) -0.016(5) -0.028(6)
C7 0.060(5) 0.070(7) 0.062(6) -0.026(5) -0.020(5) -0.027(5)
C8 0.070(6) 0.083(7) 0.072(7) -0.033(6) -0.008(5) -0.029(6)
C9 0.072(7) 0.099(9) 0.090(8) -0.037(6) -0.017(6) -0.019(7)
C10 0.079(8) 0.113(10) 0.119(11) -0.053(9) -0.024(8) -0.009(8)
C11 0.058(7) 0.131(11) 0.100(9) -0.066(9) 0.001(6) -0.019(8)
C12 0.073(7) 0.128(10) 0.089(8) -0.068(7) 0.013(6) -0.047(7)
C13 0.123(10) 0.119(10) 0.087(8) 0.017(7) -0.014(7) -0.060(8)
C14 0.117(11) 0.142(13) 0.175(15) -0.069(12) -0.003(11) 0.019(10)
C15 0.061(6) 0.073(6) 0.074(6) -0.036(5) -0.017(5) -0.015(5)
C16 0.070(6) 0.104(8) 0.089(7) -0.038(6) -0.035(5) -0.031(6)
C17 0.088(7) 0.111(9) 0.075(6) -0.046(6) -0.015(6) -0.052(7)
C18 0.086(7) 0.083(7) 0.080(7) -0.052(6) -0.013(6) -0.028(6)
C19 0.058(5) 0.068(6) 0.061(5) -0.020(5) -0.018(4) -0.021(5)
C20 0.079(7) 0.074(7) 0.079(7) -0.034(6) -0.010(6) -0.024(6)
C21 0.128(11) 0.101(10) 0.113(10) -0.038(8) -0.033(9) -0.010(9)
C22 0.093(9) 0.118(12) 0.196(16) -0.073(12) -0.056(11) 0.009(9)
C23 0.097(9) 0.117(11) 0.137(12) -0.005(9) -0.068(9) -0.013(9)
C24 0.082(7) 0.103(9) 0.071(7) -0.009(6) -0.033(6) -0.032(7)
C25 0.134(10) 0.170(12) 0.121(10) -0.087(9) -0.036(8) -0.064(9)
C26 0.182(17) 0.126(13) 0.29(3) -0.053(15) -0.112(18) 0.035(13)
C27 0.251(19) 0.260(19) 0.082(9) -0.089(11) 0.008(10) -0.182(17)
C28 0.205(17) 0.253(19) 0.105(10) -0.081(12) 0.017(10) -0.155(16)
C29 0.159(13) 0.186(15) 0.112(11) -0.063(10) -0.029(10) -0.094(12)
C30 0.108(8) 0.107(9) 0.129(11) -0.049(8) -0.036(8) -0.057(7)
C31 0.077(6) 0.092(7) 0.079(7) -0.035(6) -0.018(5) -0.035(6)
C32 0.065(6) 0.085(7) 0.106(8) -0.028(6) -0.022(6) -0.045(5)
C33 0.107(8) 0.125(9) 0.065(7) -0.048(7) 0.007(6) -0.057(7)
C34 0.090(8) 0.172(12) 0.101(9) -0.064(9) 0.003(7) -0.078(9)
C35 0.176(14) 0.148(12) 0.120(11) -0.080(10) 0.014(9) -0.080(11)
C36 0.125(10) 0.198(15) 0.101(10) -0.038(10) -0.034(9) -0.076(11)
C37 0.089(10) 0.31(3) 0.31(3) -0.23(2) 0.007(13) -0.054(13)
C38 0.29(2) 0.24(2) 0.099(11) -0.056(13) 0.009(12) -0.19(2)
C1S 0.133(14) 0.23(2) 0.30(3) -0.146(19) -0.083(16) -0.032(14)
C2S 0.39(4) 0.151(18) 0.37(4) -0.11(2) -0.18(3) -0.05(2)
Cl1 0.089(3) 0.210(5) 0.131(3) -0.092(3) 0.002(2) -0.033(3)
Cl2 0.155(4) 0.134(3) 0.165(4) -0.068(3) -0.044(3) -0.030(3)
Cl3 0.270(11) 0.245(10) 0.130(6) -0.088(6) 0.012(6) -0.185(10)
Cl4 0.200(13) 0.143(11) 0.265(16) 0.036(10) -0.007(12) -0.077(11)
O11 0.183(13) 0.37(2) 0.33(2) -0.251(19) -0.089(14) -0.008(13)
O12 0.103(8) 0.288(16) 0.173(11) -0.023(10) -0.017(7) -0.035(9)
O13 0.30(2) 0.27(2) 0.55(5) -0.28(3) -0.17(3) 0.10(2)
O14 0.29(3) 0.61(5) 0.195(18) -0.18(2) 0.116(18) -0.19(3)
O21 0.255(15) 0.238(14) 0.226(14) -0.102(11) -0.059(12) -0.136(13)
O22 0.53(4) 0.28(2) 0.27(2) 0.032(17) -0.20(2) -0.25(3)
O23 0.276(16) 0.269(16) 0.165(11) -0.147(12) 0.000(10) -0.114(13)
O24 0.30(2) 0.35(2) 0.37(3) -0.25(2) -0.19(2) 0.15(2)
O31 0.29(4) 0.20(3) 0.24(4) -0.12(3) 0.00(3) -0.12(3)
O32 0.75(5) 0.75(5) 0.074(16) -0.10(4) 0.03(3) -0.653
O33 0.16(2) 0.17(2) 0.39(6) -0.07(3) -0.05(3) -0.03(2)
O34 0.28(4) 0.50(6) 0.088(16) -0.01(3) -0.02(2) -0.29(5)
O41 0.081(10) 0.083(11) 0.161(16) -0.050(11) -0.038(11) -0.001(9)
O42 0.24(4) 0.11(2) 0.40(6) 0.03(3) -0.04(4) 0.06(2)
O43 0.86(11) 0.54(9) 0.29(5) 0.02(5) -0.37(7) 0.10(7)
O44 0.54(8) 0.57(8) 0.87(12) -0.06(7) 0.06(7) -0.48(8)
O1S 0.130(7) 0.138(7) 0.159(9) -0.058(6) -0.030(6) -0.054(6)
O2S 0.294(19) 0.157(10) 0.194(13) -0.045(9) -0.092(12) -0.092(11)
O3S 0.29(3) 0.48(5) 0.16(2) -0.10(3) 0.01(2) -0.31(4)
O4S 0.26(3) 0.38(4) 0.16(2) -0.17(3) -0.08(2) 0.04(3)

loop_
_atom_type_symbol
_atom_type_description
_atom_type_scat_dispersion_real
_atom_type_scat_dispersion_imag
_atom_type_scat_source
Cu Cu 0.3201 1.2651 'International Tables Vol C Tables 4.2.6.8 and 6.1.1.4'
Fe Fe 0.3463 0.8444 'International Tables Vol C Tables 4.2.6.8 and 6.1.1.4'
Cl Cl 0.1484 0.1585 'International Tables Vol C Tables 4.2.6.8 and 6.1.1.4'
O O 0.0106 0.0060 'International Tables Vol C Tables 4.2.6.8 and 6.1.1.4'
N N 0.0061 0.0033 'International Tables Vol C Tables 4.2.6.8 and 6.1.1.4'
C C 0.0033 0.0016 'International Tables Vol C Tables 4.2.6.8 and 6.1.1.4'
H H 0.0000 0.0000 'International Tables Vol C Tables 4.2.6.8 and 6.1.1.4'

loop_
_geom_angle_atom_site_label_1
_geom_angle_atom_site_label_2
_geom_angle_atom_site_label_3
_geom_angle
_geom_angle_site_symmetry_1
_geom_angle_site_symmetry_3
_geom_angle_publ_flag
C1 Fe C2 89.2(3) . . ?
C1 Fe N4 95.6(4) . . ?
C2 Fe N4 87.2(4) . . ?
C1 Fe N6 85.5(4) . . ?
C2 Fe N6 97.8(4) . . ?
N4 Fe N6 174.8(3) . . ?
C1 Fe N5 91.6(3) . . ?
C2 Fe N5 178.7(3) . . ?
N4 Fe N5 93.7(3) . . ?
N6 Fe N5 81.2(3) . . ?
C1 Fe N3 177.1(4) . . ?
C2 Fe N3 89.8(3) . . ?
N4 Fe N3 81.7(3) . . ?
N6 Fe N3 97.3(3) . . ?
N5 Fe N3 89.5(3) . . ?
C1 Fe Cu 2.5(3) . . ?
C2 Fe Cu 90.2(2) . . ?
N4 Fe Cu 93.3(2) . . ?
N6 Fe Cu 87.6(2) . . ?
N5 Fe Cu 90.61(19) . . ?
N3 Fe Cu 175.0(2) . . ?
C1 Fe Cu 90.5(2) . 2_777 ?
C2 Fe Cu 3.3(3) . 2_777 ?
N4 Fe Cu 84.1(2) . 2_777 ?
N6 Fe Cu 101.0(2) . 2_777 ?
N5 Fe Cu 177.1(2) . 2_777 ?
N3 Fe Cu 88.38(18) . 2_777 ?
Cu Fe Cu 91.35(2) . 2_777 ?
N1 Cu N2 88.7(3) . . ?
N1 Cu N8 170.7(3) . . ?
N2 Cu N8 98.2(3) . . ?
N1 Cu N7 93.0(3) . . ?
N2 Cu N7 175.8(4) . . ?
N8 Cu N7 80.5(3) . . ?
N1 Cu O41 83.8(6) . . ?
N2 Cu O41 87.3(5) . . ?
N8 Cu O41 90.3(5) . . ?
N7 Cu O41 96.6(5) . . ?
N1 Cu O1S 91.6(4) . . ?
N2 Cu O1S 91.6(4) . . ?
N8 Cu O1S 94.4(3) . . ?
N7 Cu O1S 84.6(4) . . ?
O41 Cu O1S 175.3(5) . . ?
N1 Cu Fe 4.3(3) . . ?
N2 Cu Fe 88.9(2) . . ?
N8 Cu Fe 167.4(2) . . ?
N7 Cu Fe 93.2(3) . . ?
O41 Cu Fe 79.5(5) . . ?
O1S Cu Fe 95.9(2) . . ?
C1 N1 Cu 172.3(10) . . ?
C2 N2 Cu 173.5(9) 2_777 . ?
C7 N3 C3 117.9(7) . . ?
C7 N3 Fe 116.2(6) . . ?
C3 N3 Fe 125.9(6) . . ?
C8 N4 C12 117.0(9) . . ?
C8 N4 Fe 115.3(6) . . ?
C12 N4 Fe 127.7(8) . . ?
C15 N5 C19 117.9(7) . . ?
C15 N5 Fe 127.8(6) . . ?
C19 N5 Fe 114.3(5) . . ?
C20 N6 C24 119.6(9) . . ?
C20 N6 Fe 114.7(6) . . ?
C24 N6 Fe 125.7(8) . . ?
C31 N7 C27 117.0(9) . . ?
C31 N7 Cu 115.2(7) . . ?
C27 N7 Cu 127.5(8) . . ?
C32 N8 C33 111.4(8) . . ?
C32 N8 Cu 112.1(7) . . ?
C33 N8 Cu 136.6(6) . . ?
O1 N9 C32 125.0(9) . . ?
O1 N9 C34 124.3(9) . . ?
C32 N9 C34 110.5(8) . . ?
N1 C1 Fe 178.1(9) . . ?
N2 C2 Fe 176.2(8) 2_777 . ?
C4 C3 N3 121.5(9) . . ?
C3 C4 C5 121.1(9) . . ?
C4 C5 C6 116.1(8) . . ?
C4 C5 C13 121.8(10) . . ?
C6 C5 C13 122.1(10) . . ?
C7 C6 C5 120.5(9) . . ?
N3 C7 C6 122.9(8) . . ?
N3 C7 C8 112.8(8) . . ?
C6 C7 C8 124.3(9) . . ?
N4 C8 C9 122.1(9) . . ?
N4 C8 C7 114.1(9) . . ?
C9 C8 C7 123.8(10) . . ?
C8 C9 C10 120.3(12) . . ?
C11 C10 C9 117.4(12) . . ?
C11 C10 C14 121.6(13) . . ?
C9 C10 C14 120.9(14) . . ?
C10 C11 C12 121.2(11) . . ?
C11 C12 N4 122.0(11) . . ?
N5 C15 C16 123.5(8) . . ?
C15 C16 C17 120.8(9) . . ?
C16 C17 C18 117.2(8) . . ?
C16 C17 C25 121.8(10) . . ?
C18 C17 C25 121.0(10) . . ?
C17 C18 C19 119.7(9) . . ?
N5 C19 C18 121.0(8) . . ?
N5 C19 C20 114.7(7) . . ?
C18 C19 C20 124.3(9) . . ?
N6 C20 C21 119.8(10) . . ?
N6 C20 C19 115.1(8) . . ?
C21 C20 C19 125.1(10) . . ?
C20 C21 C22 121.3(13) . . ?
C23 C22 C21 116.5(13) . . ?
C23 C22 C26 122.6(16) . . ?
C21 C22 C26 120.9(16) . . ?
C22 C23 C24 124.0(12) . . ?
N6 C24 C23 118.8(11) . . ?
C28 C27 N7 125.1(13) . . ?
C27 C28 C29 116.9(13) . . ?
C30 C29 C28 118.9(12) . . ?
C29 C30 C31 118.4(11) . . ?
N7 C31 C30 123.5(10) . . ?
N7 C31 C32 112.2(8) . . ?
C30 C31 C32 124.2(10) . . ?
N8 C32 N9 113.1(9) . . ?
N8 C32 C31 120.0(9) . . ?
N9 C32 C31 127.0(8) . . ?
C36 C33 N8 106.9(10) . . ?
C36 C33 C35 108.8(11) . . ?
N8 C33 C35 110.4(10) . . ?
C36 C33 C34 115.1(11) . . ?
N8 C33 C34 101.9(8) . . ?
C35 C33 C34 113.3(11) . . ?
N9 C34 C38 108.8(12) . . ?
N9 C34 C37 107.0(11) . . ?
C38 C34 C37 112.4(14) . . ?
N9 C34 C33 101.5(8) . . ?
C38 C34 C33 112.8(12) . . ?
C37 C34 C33 113.5(12) . . ?
O14 Cl1 O13 101.6(17) . . ?
O14 Cl1 O12 109.8(16) . . ?
O13 Cl1 O12 124.6(18) . . ?
O14 Cl1 O11 117.5(17) . . ?
O13 Cl1 O11 103.4(14) . . ?
O12 Cl1 O11 100.9(10) . . ?
O24 Cl2 O23 102.8(11) . . ?
O24 Cl2 O22 106.3(18) . . ?
O23 Cl2 O22 111.0(12) . . ?
O24 Cl2 O21 110.8(12) . . ?
O23 Cl2 O21 119.6(10) . . ?
O22 Cl2 O21 105.7(11) . . ?
O32 Cl3 O32 180.000(13) 2_667 . ?
O32 Cl3 O31 103(3) 2_667 2_667 ?
O32 Cl3 O31 77(3) . 2_667 ?
O32 Cl3 O31 77(3) 2_667 . ?
O32 Cl3 O31 103(3) . . ?
O31 Cl3 O31 180.000(10) 2_667 . ?
O32 Cl3 O34 73.8(18) 2_667 . ?
O32 Cl3 O34 106.2(18) . . ?
O31 Cl3 O34 64(2) 2_667 . ?
O31 Cl3 O34 116(2) . . ?
O32 Cl3 O34 106.2(18) 2_667 2_667 ?
O32 Cl3 O34 73.8(18) . 2_667 ?
O31 Cl3 O34 116(2) 2_667 2_667 ?
O31 Cl3 O34 64(2) . 2_667 ?
O34 Cl3 O34 180(4) . 2_667 ?
O32 Cl3 O33 63(3) 2_667 . ?
O32 Cl3 O33 117(3) . . ?
O31 Cl3 O33 73.4(19) 2_667 . ?
O31 Cl3 O33 106.6(19) . . ?
O34 Cl3 O33 109(2) . . ?
O34 Cl3 O33 71(2) 2_667 . ?
O32 Cl3 O33 117(3) 2_667 2_667 ?
O32 Cl3 O33 63(3) . 2_667 ?
O31 Cl3 O33 106.6(19) 2_667 2_667 ?
O31 Cl3 O33 73.4(19) . 2_667 ?
O34 Cl3 O33 71(2) . 2_667 ?
O34 Cl3 O33 109(2) 2_667 2_667 ?
O33 Cl3 O33 180.000(4) . 2_667 ?
O41 Cl4 O44 125.9(17) . . ?
O41 Cl4 O42 116.7(14) . . ?
O44 Cl4 O42 104.1(16) . . ?
O41 Cl4 O43 108.7(17) . . ?
O44 Cl4 O43 99.1(15) . . ?
O42 Cl4 O43 97.3(15) . . ?
Cl3 O31 O34 59(2) . 2_667 ?
Cl3 O31 O32 51.2(19) . 2_667 ?
O34 O31 O32 88(3) 2_667 2_667 ?
Cl3 O31 O33 58.8(16) . 2_667 ?
O34 O31 O33 96(3) 2_667 2_667 ?
O32 O31 O33 92(2) 2_667 2_667 ?
Cl3 O32 O33 65.4(19) . 2_667 ?
Cl3 O32 O34 53.6(14) . 2_667 ?
O33 O32 O34 98(3) 2_667 2_667 ?
Cl3 O32 O31 51(2) . 2_667 ?
O33 O32 O31 93(2) 2_667 2_667 ?
O34 O32 O31 88(3) 2_667 2_667 ?
O32 O33 Cl3 52(2) 2_667 . ?
O32 O33 O34 84(3) 2_667 2_667 ?
Cl3 O33 O34 49.0(13) . 2_667 ?
O32 O33 O31 80(2) 2_667 2_667 ?
Cl3 O33 O31 47.8(15) . 2_667 ?
O34 O33 O31 83(2) 2_667 2_667 ?
Cl3 O34 O31 57.6(17) . 2_667 ?
Cl3 O34 O32 52.5(18) . 2_667 ?
O31 O34 O32 87(3) 2_667 2_667 ?
Cl3 O34 O33 60(2) . 2_667 ?
O31 O34 O33 95(3) 2_667 2_667 ?
O32 O34 O33 96(4) 2_667 2_667 ?
Cl4 O41 Cu 138.8(14) . . ?
Cl4 O42 O42 106(2) . 2_677 ?
C1S O1S Cu 127.4(10) . . ?

loop_
_geom_bond_atom_site_label_1
_geom_bond_atom_site_label_2
_geom_bond_distance
_geom_bond_site_symmetry_2
_geom_bond_publ_flag
Fe C1 1.923(11) . ?
Fe C2 1.945(10) . ?
Fe N4 1.956(8) . ?
Fe N6 1.966(8) . ?
Fe N5 1.971(6) . ?
Fe N3 1.974(7) . ?
Fe Cu 5.0068(16) . ?
Fe Cu 5.0368(14) 2_777 ?
Cu N1 1.958(9) . ?
Cu N2 1.974(7) . ?
Cu N8 2.015(7) . ?
Cu N7 2.027(7) . ?
Cu O41 2.230(15) . ?
Cu O1S 2.384(10) . ?
O1 N9 1.264(10) . ?
N1 C1 1.135(12) . ?
N2 C2 1.127(11) 2_777 ?
N3 C7 1.323(11) . ?
N3 C3 1.373(10) . ?
N4 C8 1.341(12) . ?
N4 C12 1.362(12) . ?
N5 C15 1.325(10) . ?
N5 C19 1.355(10) . ?
N6 C20 1.346(11) . ?
N6 C24 1.369(12) . ?
N7 C31 1.308(12) . ?
N7 C27 1.382(14) . ?
N8 C32 1.288(11) . ?
N8 C33 1.457(12) . ?
N9 C32 1.351(12) . ?
N9 C34 1.441(14) . ?
C2 N2 1.127(11) 2_777 ?
C3 C4 1.337(12) . ?
C4 C5 1.392(13) . ?
C5 C6 1.394(13) . ?
C5 C13 1.504(14) . ?
C6 C7 1.347(12) . ?
C7 C8 1.509(13) . ?
C8 C9 1.351(14) . ?
C9 C10 1.387(16) . ?
C10 C11 1.340(16) . ?
C10 C14 1.529(17) . ?
C11 C12 1.349(15) . ?
C15 C16 1.361(12) . ?
C16 C17 1.371(14) . ?
C17 C18 1.386(14) . ?
C17 C25 1.502(12) . ?
C18 C19 1.411(12) . ?
C19 C20 1.425(13) . ?
C20 C21 1.378(15) . ?
C21 C22 1.392(18) . ?
C22 C23 1.317(18) . ?
C22 C26 1.54(2) . ?
C23 C24 1.374(17) . ?
C27 C28 1.323(17) . ?
C28 C29 1.439(19) . ?
C29 C30 1.378(17) . ?
C30 C31 1.394(13) . ?
C31 C32 1.472(14) . ?
C33 C36 1.449(17) . ?
C33 C35 1.487(16) . ?
C33 C34 1.593(15) . ?
C34 C38 1.52(2) . ?
C34 C37 1.52(2) . ?
C1S O1S 1.360(16) . ?
C2S O2S 1.260(19) . ?
Cl1 O14 1.26(3) . ?
Cl1 O13 1.263(19) . ?
Cl1 O12 1.313(11) . ?
Cl1 O11 1.366(13) . ?
Cl2 O24 1.342(16) . ?
Cl2 O23 1.350(11) . ?
Cl2 O22 1.388(18) . ?
Cl2 O21 1.402(11) . ?
Cl3 O32 1.40(4) 2_667 ?
Cl3 O32 1.40(4) . ?
Cl3 O31 1.41(3) 2_667 ?
Cl3 O31 1.41(3) . ?
Cl3 O34 1.42(3) . ?
Cl3 O34 1.42(3) 2_667 ?
Cl3 O33 1.62(3) . ?
Cl3 O33 1.62(3) 2_667 ?
Cl4 O41 1.090(13) . ?
Cl4 O44 1.352(16) . ?
Cl4 O42 1.406(16) . ?
Cl4 O43 1.463(17) . ?
O31 O34 1.50(4) 2_667 ?
O31 O32 1.75(8) 2_667 ?
O31 O33 1.82(5) 2_667 ?
O32 O33 1.59(6) 2_667 ?
O32 O34 1.69(4) 2_667 ?
O32 O31 1.75(8) 2_667 ?
O33 O32 1.59(6) 2_667 ?
O33 O34 1.78(5) 2_667 ?
O33 O31 1.82(5) 2_667 ?
O34 O31 1.50(4) 2_667 ?
O34 O32 1.69(4) 2_667 ?
O34 O33 1.78(5) 2_667 ?
O42 O42 1.49(5) 2_677 ?
